data_2004690
loop_
_publ_author_name
'Zhou, L.'
'Timmermann, B. N.'
'Grittini, C.'
'Bruck, M. A.'
'Enemark, J. H.'

_publ_section_title
;
 Tarapacol 15-Acetate, a New Diterpenoid from <i>Grindelia tarapacana
 Phil</i>.
;
_journal_issue 4
_journal_name_full 'Acta Crystallographica Section C'
_journal_page_first 1042
_journal_page_last 1044
_journal_paper_doi 10.1107/S0108270195013473
_journal_volume 52
_journal_year 1996
_chemical_formula_sum 'C22 H38 O4'
_chemical_formula_weight 366.55
_space_group_IT_number 4
_symmetry_cell_setting monoclinic
_symmetry_space_group_name_Hall 'P 2yb'
_symmetry_space_group_name_H-M 'P 1 21 1'
_atom_type_scat_source IntTabIV
_cell_angle_alpha 90
_cell_angle_beta 103.63(4)
_cell_angle_gamma 90
_cell_formula_units_Z 2
_cell_length_a 9.720(4)
_cell_length_b 7.657(2)
_cell_length_c 14.708(7)
_cell_measurement_reflns_used 25
_cell_measurement_temperature 298
_cell_measurement_theta_max 13
_cell_measurement_theta_min 10
_cell_volume 1063.8(7)
_diffrn_measurement_device 'Enraf-Nonius CAD-4'
_diffrn_measurement_method '\w/2\q scans'
_diffrn_radiation_type MoK\a
_diffrn_radiation_wavelength 0.71073
_diffrn_reflns_av_R_equivalents 0.036
_diffrn_reflns_limit_h_max 11
_diffrn_reflns_limit_h_min -11
_diffrn_reflns_limit_k_max 9
_diffrn_reflns_limit_k_min -9
_diffrn_reflns_limit_l_max 17
_diffrn_reflns_limit_l_min -17
_diffrn_reflns_number 4310
_diffrn_reflns_theta_max 25
_diffrn_standards_decay_% none
_diffrn_standards_interval_time 60
_diffrn_standards_number 3
_exptl_absorpt_coefficient_mu 0.0715
_exptl_absorpt_correction_type none
_exptl_crystal_colour 'colorless, transparent'
_exptl_crystal_density_diffrn 1.14
_exptl_crystal_density_meas 1.13
_exptl_crystal_density_method 'flotation in KBr'
_exptl_crystal_description 'rectangular block'
_exptl_crystal_size_max 0.30
_exptl_crystal_size_mid 0.15
_exptl_crystal_size_min 0.12
_refine_diff_density_max 0.40
_refine_diff_density_min -0.35
_refine_ls_abs_structure_details ' assigned to agree with that expected from the studies of optical rotation'
_refine_ls_extinction_method none
_refine_ls_goodness_of_fit_obs 1.92
_refine_ls_hydrogen_treatment noref
_refine_ls_number_parameters 234
_refine_ls_number_reflns 2455
_refine_ls_R_factor_obs 0.060
_refine_ls_shift/esd_max 0.01
_refine_ls_structure_factor_coef F
_refine_ls_weighting_details 'w = 4F~o~^2^/\s^2^(F~o~^2^)'
_refine_ls_weighting_scheme calc
_refine_ls_wR_factor_obs 0.067
_reflns_number_observed 2455
_reflns_number_total 3739
_reflns_observed_criterion I>3\s(I)
_cod_data_source_file bk1162.cif
_cod_data_source_block bk1162a
_cod_depositor_comments
;
The following automatic conversions were performed:

'_refine_ls_weighting_scheme' value ' 4F~o~^2^/\s^2^(F~o~^2^)' was
changed to 'calc'. New tag '_refine_ls_weighting_details' was
created. The value of the new tag was set to 'w =
4F~o~^2^/\s^2^(F~o~^2^)'.

Automatic conversion script
Id: cif_fix_values 3143 2015-03-26 13:38:13Z robertas 
;
_cod_original_cell_volume 1063.9
_cod_original_sg_symbol_Hall 'P 2y1'
_cod_original_sg_symbol_H-M 'P 21'
_cod_database_code 2004690

loop_
_symmetry_equiv_pos_as_xyz
x,y,z
-x,y+1/2,-z

loop_
_atom_site_aniso_label
_atom_site_aniso_U_11
_atom_site_aniso_U_22
_atom_site_aniso_U_33
_atom_site_aniso_U_12
_atom_site_aniso_U_13
_atom_site_aniso_U_23
O1 0.0470(10) 0.0400(10) 0.0380(10) 0.0000(10) 0.0168(9) 0.0010(10)
O2 0.068(2) 0.054(2) 0.0510(10) -0.0140(10) 0.0140(10) 0.0060(10)
O3 0.0480(10) 0.099(2) 0.060(2) -0.001(2) 0.0190(10) 0.004(2)
O4 0.072(2) 0.367(6) 0.084(2) 0.081(3) 0.021(2) 0.082(3)
C1 0.086(2) 0.059(3) 0.062(2) 0.011(2) 0.041(2) 0.000(2)
C2 0.109(3) 0.078(3) 0.088(3) 0.017(3) 0.063(2) 0.003(2)
C3 0.072(2) 0.094(3) 0.083(3) 0.018(2) 0.050(2) 0.021(2)
C4 0.051(2) 0.064(3) 0.058(2) -0.001(2) 0.025(2) 0.012(2)
C5 0.043(2) 0.043(2) 0.042(2) 0.007(2) 0.016(2) 0.004(2)
C6 0.055(2) 0.043(2) 0.055(2) 0.001(2) 0.019(2) 0.001(2)
C7 0.056(2) 0.042(2) 0.051(2) 0.004(2) 0.024(2) -0.007(2)
C8 0.042(2) 0.036(2) 0.046(2) 0.000(2) 0.014(2) 0.008(2)
C9 0.046(2) 0.031(2) 0.037(2) 0.004(2) 0.008(2) -0.0010(10)
C10 0.055(2) 0.051(2) 0.033(2) 0.002(2) 0.015(2) 0.002(2)
C11 0.071(2) 0.053(2) 0.045(2) -0.009(2) 0.017(2) -0.005(2)
C12 0.065(2) 0.042(2) 0.049(2) -0.011(2) 0.015(2) -0.002(2)
C13 0.045(2) 0.041(2) 0.045(2) -0.002(2) 0.015(2) 0.000(2)
C14 0.047(2) 0.046(2) 0.041(2) -0.003(2) 0.010(2) 0.005(2)
C15 0.046(2) 0.078(3) 0.062(2) -0.001(2) 0.020(2) 0.012(2)
C16 0.058(2) 0.052(2) 0.051(2) 0.002(2) 0.019(2) 0.007(2)
C17 0.049(2) 0.059(3) 0.069(3) 0.010(2) 0.020(2) 0.016(2)
C18 0.062(2) 0.104(4) 0.086(3) -0.009(3) 0.037(2) 0.012(3)
C19 0.075(3) 0.080(3) 0.078(3) -0.002(2) 0.037(2) 0.020(2)
C20 0.077(3) 0.079(3) 0.041(2) -0.015(3) 0.016(2) 0.001(2)
C21 0.046(2) 0.099(3) 0.072(3) 0.020(2) 0.016(2) 0.025(3)
C22 0.059(2) 0.097(4) 0.099(3) 0.016(3) 0.033(2) 0.001(3)

loop_
_atom_site_label
_atom_site_fract_x
_atom_site_fract_y
_atom_site_fract_z
_atom_site_B_iso_or_equiv
O(1) 0.9917(2) 0.967 0.6366(2) 3.20(5)
O(2) 1.1362(3) 1.3556(4) 0.5511(2) 4.55(6)
O(3) 1.3264(3) 1.0818(5) 0.5296(2) 5.36(7)
O(4) 1.5317(4) 1.0452(9) 0.6231(3) 13.7(2)
C(1) 0.7374(5) 1.0876(6) 0.8799(3) 5.2(1)
C(2) 0.6417(5) 1.0214(7) 0.9395(3) 6.7(1)
C(3) 0.5474(5) 0.8771(7) 0.8921(3) 6.1(1)
C(4) 0.6246(4) 0.7205(6) 0.8626(3) 4.39(9)
C(5) 0.7275(4) 0.7932(5) 0.8051(2) 3.30(8)
C(6) 0.8092(4) 0.6553(5) 0.7643(3) 3.96(9)
C(7) 0.8727(4) 0.7350(5) 0.6886(3) 3.78(8)
C(8) 0.9699(4) 0.8872(5) 0.7222(3) 3.23(8)
C(9) 0.8929(4) 1.0187(4) 0.7718(2) 3.00(8)
C(10) 0.8282(4) 0.9429(5) 0.8505(2) 3.59(8)
C(11) 0.9788(5) 1.1864(5) 0.7970(3) 4.4(1)
C(12) 1.0716(4) 1.2278(5) 0.7294(3) 4.11(9)
C(13) 1.0141(4) 1.1556(5) 0.6322(3) 3.40(8)
C(14) 1.1170(4) 1.1748(5) 0.5679(3) 3.52(8)
C(15) 1.2603(4) 1.0984(6) 0.6065(3) 4.8(1)
C(16) 0.8754(4) 1.2423(6) 0.5837(3) 4.17(9)
C(17) 1.1130(4) 0.8210(6) 0.7788(3) 4.6(1)
C(18) 0.5129(5) 0.6067(7) 0.8004(3) 6.4(1)
C(19) 0.6942(5) 0.6104(7) 0.9467(3) 5.9(1)
C(20) 0.9425(5) 0.8834(6) 0.9358(3) 5.2(1)
C(21) 1.4625(4) 1.0532(7) 0.5466(3) 5.7(1)
C(22) 1.5126(5) 1.0373(8) 0.4603(3) 6.5(1)
H1a 0.681 1.141 0.826 5.0
H1b 0.801 1.172 0.914 5.0
H2a 0.698 0.974 0.995 5.0
H2b 0.587 1.116 0.954 5.0
H3a 0.489 0.837 0.931 5.0
H3b 0.490 0.926 0.837 5.0
H5 0.663 0.846 0.754 5.0
H6a 0.884 0.613 0.813 5.0
H6b 0.748 0.561 0.739 5.0
H7a 0.924 0.648 0.664 5.0
H7b 0.797 0.776 0.640 5.0
H9 0.810 1.048 0.725 5.0
H11a 0.915 1.282 0.795 5.0
H11b 1.036 1.175 0.859 5.0
H12a 1.085 1.350 0.726 5.0
H12b 1.160 1.172 0.753 5.0
H14 1.075 1.112 0.513 5.0
H15a 1.251 0.985 0.630 5.0
H15b 1.314 1.169 0.655 5.0
H16a 0.890 1.323 0.538 5.0
H16b 0.810 1.155 0.555 5.0
H16c 0.839 1.302 0.629 5.0
H17a 1.167 0.777 0.737 5.0
H17b 1.163 0.915 0.814 5.0
H17c 1.099 0.731 0.820 5.0
H18a 0.465 0.672 0.747 5.0
H18b 0.559 0.509 0.780 5.0
H18c 0.446 0.567 0.834 5.0
H19a 0.625 0.561 0.975 5.0
H19c 0.758 0.681 0.991 5.0
H19b 0.745 0.519 0.925 5.0
H20a 0.907 0.898 0.990 5.0
H20b 0.967 0.764 0.930 5.0
H20c 1.024 0.954 0.941 5.0
H22a 1.612 1.016 0.475 5.0
H22b 1.493 1.143 0.426 5.0
H22c 1.465 0.944 0.424 5.0
H38 1.089 1.372 0.490 5.0

loop_
_geom_angle_atom_site_label_1
_geom_angle_atom_site_label_2
_geom_angle_atom_site_label_3
_geom_angle
_geom_angle_publ_flag
C(8) O(1) C(13) 120.4(3) yes
C(15) O(3) C(21) 119.1(4) yes
C(2) C(1) C(10) 113.2(4) yes
C(1) C(2) C(3) 111.8(5) yes
C(2) C(3) C(4) 115.0(4) yes
C(3) C(4) C(5) 107.2(4) yes
C(3) C(4) C(18) 107.0(4) yes
C(3) C(4) C(19) 111.0(4) yes
C(5) C(4) C(18) 109.7(4) yes
C(5) C(4) C(19) 114.9(4) yes
C(18) C(4) C(19) 106.9(5) yes
C(4) C(5) C(6) 115.3(3) yes
C(4) C(5) C(10) 116.8(4) yes
C(6) C(5) C(10) 110.3(3) yes
C(5) C(6) C(7) 110.4(4) yes
C(6) C(7) C(8) 113.6(3) yes
O(1) C(8) C(7) 104.4(3) yes
O(1) C(8) C(9) 108.7(3) yes
O(1) C(8) C(17) 108.0(3) yes
C(7) C(8) C(9) 108.9(3) yes
C(7) C(8) C(17) 109.9(4) yes
C(9) C(8) C(17) 116.2(4) yes
C(8) C(9) C(10) 115.9(3) yes
C(8) C(9) C(11) 111.5(3) yes
C(10) C(9) C(11) 115.3(3) yes
C(1) C(10) C(5) 107.9(4) yes
C(1) C(10) C(9) 107.4(3) yes
C(1) C(10) C(20) 109.6(4) yes
C(5) C(10) C(9) 106.3(3) yes
C(5) C(10) C(20) 113.2(4) yes
C(9) C(10) C(20) 112.2(3) yes
C(9) C(11) C(12) 113.0(4) yes
C(11) C(12) C(13) 113.4(4) yes
O(1) C(13) C(12) 110.2(3) yes
O(1) C(13) C(14) 104.3(3) yes
O(1) C(13) C(16) 109.0(3) yes
C(12) C(13) C(14) 113.4(3) yes
C(12) C(13) C(16) 112.0(4) yes
C(14) C(13) C(16) 107.6(3) yes
O(2) C(14) C(13) 109.2(3) yes
O(2) C(14) C(15) 107.3(4) yes
C(13) C(14) C(15) 114.3(4) yes
O(3) C(15) C(14) 106.6(4) yes
O(3) C(21) O(4) 121.3(5) yes
O(3) C(21) C(22) 112.1(5) yes
O(4) C(21) C(22) 126.6(5) yes
C(14) O(2) H38 104.2(3) no
C(2) C(1) H1a 108.5(5) no
C(2) C(1) H1b 109.2(5) no
C(10) C(1) H1a 109.3(4) no
C(10) C(1) H1b 107.1(5) no
H1a C(1) H1b 109.5(6) no
C(1) C(2) H2a 108.8(6) no
C(1) C(2) H2b 109.3(5) no
C(3) C(2) H2a 106.5(6) no
C(3) C(2) H2b 110.8(6) no
H2a C(2) H2b 109.5(6) no
C(2) C(3) H3a 110.2(5) no
C(2) C(3) H3b 106.3(6) no
C(4) C(3) H3a 108.8(5) no
C(4) C(3) H3b 106.9(5) no
H3a C(3) H3b 109.5(5) no
C(4) C(5) H5 101.2(4) no
C(6) C(5) H5 106.7(4) no
C(10) C(5) H5 105.1(4) no
C(5) C(6) H6a 108.0(4) no
C(5) C(6) H6b 109.9(4) no
C(7) C(6) H6a 108.9(4) no
C(7) C(6) H6b 110.1(4) no
H6a C(6) H6b 109.5(5) no
C(6) C(7) H7a 109.4(4) no
C(13) C(16) H16a 110.6(4) no
C(13) C(16) H16b 109.2(4) no
C(13) C(16) H16c 108.6(4) no
H16a C(16) H16b 109.5(4) no
H16a C(16) H16c 109.5(5) no
H16b C(16) H16c 109.5(5) no
C(8) C(17) H17a 109.6(4) no
C(8) C(17) H17b 109.1(4) no
C(8) C(17) H17c 109.7(4) no
H17a C(17) H17b 109.5(5) no
H17a C(17) H17c 109.5(5) no
H17b C(17) H17c 109.5(5) no
C(4) C(18) H18a 109.3(6) no
C(4) C(18) H18b 108.5(5) no
C(4) C(18) H18c 110.7(5) no
H18a C(18) H18b 109.5(6) no
H18a C(18) H18c 109.5(5) no
H18b C(18) H18c 109.5(7) no
C(6) C(7) H7b 107.5(4) no
C(8) C(7) H7a 108.9(4) no
C(8) C(7) H7b 107.9(4) no
H7a C(7) H7b 109.5(4) no
C(8) C(9) H9 103.6(3) no
C(10) C(9) H9 101.6(3) no
C(11) C(9) H9 107.4(4) no
C(9) C(11) H11a 108.9(4) no
C(9) C(11) H11b 108.3(4) no
C(12) C(11) H11a 107.3(4) no
C(12) C(11) H11b 109.8(4) no
H11a C(11) H11b 109.5(5) no
C(11) C(12) H12a 110.2(4) no
C(11) C(12) H12b 107.0(4) no
C(13) C(12) H12a 110.0(4) no
C(13) C(12) H12b 106.6(4) no
H12a C(12) H12b 109.5(4) no
O(2) C(14) H14 113.1(4) no
C(13) C(14) H14 105.5(4) no
C(15) C(14) H14 107.5(4) no
O(3) C(15) H15a 107.8(5) no
O(3) C(15) H15b 111.7(4) no
C(14) C(15) H15a 109.9(4) no
C(14) C(15) H15b 111.3(5) no
H15a C(15) H15b 109.5(5) no
C(4) C(19) H19a 110.9(5) no
C(4) C(19) H19c 109.6(5) no
C(4) C(19) H19b 107.9(5) no
H19a C(19) H19c 109.5(5) no
H19a C(19) H19b 109.5(6) no
H19c C(19) H19b 109.5(5) no
C(10) C(20) H20a 108.7(4) no
C(10) C(20) H20b 110.8(4) no
C(10) C(20) H20c 108.9(4) no
H20a C(20) H20b 109.5(5) no
H20a C(20) H20c 109.5(5) no
H20b C(20) H20c 109.5(5) no
C(21) C(22) H22a 109.9(5) no
C(21) C(22) H22b 109.1(5) no
C(21) C(22) H22c 109.4(5) no
H22a C(22) H22b 109.5(6) no
H22a C(22) H22c 109.5(6) no
H22b C(22) H22c 109.5(6) no

loop_
_geom_bond_atom_site_label_1
_geom_bond_atom_site_label_2
_geom_bond_distance
_geom_bond_publ_flag
O(1) C(8) 1.461(5) yes
O(1) C(13) 1.462(5) yes
O(2) C(14) 1.427(5) yes
O(3) C(15) 1.433(5) yes
O(3) C(21) 1.306(6) yes
O(4) C(21) 1.169(7) yes
C(1) C(2) 1.508(7) yes
C(1) C(10) 1.540(6) yes
C(2) C(3) 1.499(8) yes
C(3) C(4) 1.531(7) yes
C(4) C(5) 1.557(6) yes
C(4) C(18) 1.519(7) yes
C(4) C(19) 1.518(7) yes
C(5) C(6) 1.526(6) yes
C(5) C(10) 1.533(6) yes
C(6) C(7) 1.522(6) yes
C(7) C(8) 1.509(6) yes
C(8) C(9) 1.537(5) yes
C(8) C(17) 1.529(6) yes
C(9) C(10) 1.553(6) yes
C(9) C(11) 1.529(6) yes
C(10) C(20) 1.536(6) yes
C(11) C(12) 1.525(6) yes
C(12) C(13) 1.511(6) yes
C(13) C(14) 1.538(5) yes
C(13) C(16) 1.521(6) yes
C(14) C(15) 1.494(6) yes
C(21) C(22) 1.467(7) yes
O(2) H38 0.917(3) no
C(1) H1a 0.950(6) no
C(1) H1b 0.950(6) no
C(2) H2a 0.950(7) no
C(2) H2b 0.950(6) no
C(3) H3a 0.950(5) no
C(3) H3b 0.950(6) no
C(5) H5 0.950(4) no
C(6) H6a 0.950(5) no
C(6) H6b 0.950(5) no
C(7) H7a 0.950(5) no
C(7) H7b 0.950(5) no
C(9) H9 0.950(4) no
C(11) H11a 0.950(5) no
C(11) H11b 0.950(5) no
C(12) H12a 0.950(5) no
C(12) H12b 0.950(5) no
C(14) H14 0.950(5) no
C(15) H15a 0.950(6) no
C(15) H15b 0.950(6) no
C(16) H16a 0.950(5) no
C(16) H16b 0.951(5) no
C(16) H16c 0.950(5) no
C(17) H17a 0.951(5) no
C(17) H17b 0.949(6) no
C(17) H17c 0.949(5) no
C(18) H18a 0.951(7) no
C(18) H18b 0.950(6) no
C(18) H18c 0.950(5) no
C(19) H19a 0.949(5) no
C(19) H19c 0.951(6) no
C(19) H19b 0.951(6) no
C(20) H20a 0.951(5) no
C(20) H20b 0.949(6) no
C(20) H20c 0.949(5) no
C(22) H22a 0.950(5) no
C(22) H22b 0.950(7) no
C(22) H22c 0.950(7) no

loop_
_geom_torsion_atom_site_label_1
_geom_torsion_atom_site_label_2
_geom_torsion_atom_site_label_3
_geom_torsion_atom_site_label_4
_geom_torsion
_geom_torsion_publ_flag
C(10) C(1) C(2) C(3) -55.86 yes
C(1) C(2) C(3) C(4) 56.08 yes
C(2) C(3) C(4) C(5) -51.67 yes
C(3) C(4) C(5) C(6) -176.73 yes
C(3) C(4) C(5) C(10) 51.38 yes
C(4) C(5) C(6) C(7) 164.04 yes
C(10) C(5) C(6) C(7) -61.05 yes
C(4) C(5) C(10) C(1) -52.41 yes
C(4) C(5) C(10) C(9) -167.39 yes
C(5) C(6) C(7) C(8) 57.64 yes
C(6) C(7) C(8) O(1) -167.29 yes
C(6) C(7) C(8) C(9) -51.33 yes
O(1) C(8) C(9) C(10) 165.66 yes
O(1) C(8) C(9) C(11) -59.80 yes
C(7) C(8) C(9) C(10) 52.47 yes
C(7) C(8) C(9) C(11) -173.00 yes
C(8) C(9) C(10) C(1) -171.32 yes
C(8) C(9) C(10) C(5) -56.05 yes
C(11) C(9) C(10) C(1) 55.89 yes
C(11) C(9) C(10) C(5) 171.16 yes
C(8) C(9) C(11) C(12) 29.59 yes
C(10) C(9) C(11) C(12) 164.41 yes
C(9) C(11) C(12) C(13) 27.51 yes
C(11) C(12) C(13) O(1) -55.55 yes
C(8) O(1) C(13) C(12) 24.04 yes
C(13) O(1) C(8) C(7) 148.20 yes
C(13) O(1) C(8) C(9) 32.07 yes
